data_1559193
loop_
_publ_author_name
'Yoo, Changho'
'Dodge, Henry M.'
'Farquhar, Alexandra'
'Gardner, Kristen E.'
'Miller, Alexander James Minden'

_publ_section_title
;
 Decarbonylative Ether Dissection by Iridium Pincer Complexes
;
_journal_name_full 'Chemical Science'
_journal_paper_doi 10.1039/D0SC03736B
_journal_year 2020
_chemical_formula_moiety 'C25 H41 Ir N O2 P'
_chemical_formula_sum 'C25 H41 Ir N O2 P'
_chemical_formula_weight 610.76
_space_group_crystal_system monoclinic
_space_group_IT_number 14
_space_group_name_Hall '-P 2yn'
_space_group_name_H-M_alt 'P 1 21/n 1'
_atom_sites_solution_hydrogens geom
_audit_creation_method SHELXL-2013
_audit_update_record
;
2020-07-07 deposited with the CCDC.	2020-09-24 downloaded from the CCDC.
;
_cell_angle_alpha 90
_cell_angle_beta 104.749(9)
_cell_angle_gamma 90
_cell_formula_units_Z 8
_cell_length_a 9.6922(9)
_cell_length_b 38.687(4)
_cell_length_c 13.5664(17)
_cell_measurement_reflns_used 27058
_cell_measurement_temperature 150(2)
_cell_measurement_theta_max 70.151
_cell_measurement_theta_min 2.284
_cell_volume 4919.3(9)
_computing_cell_refinement 'Apex2 (Bruker AXS, 2006)'
_computing_data_collection 'Apex2 (Bruker AXS, 2006)'
_computing_data_reduction 'Apex2 (Bruker AXS, 2006)'
_computing_molecular_graphics 'SHELXL-2013 (Sheldrick, 2013)'
_computing_publication_material 'SHELXL-2013 (Sheldrick, 2013)'
_computing_structure_refinement 'SHELXL-2013 (Sheldrick, 2013)'
_computing_structure_solution 'SHELXL-2013 (Sheldrick, 2013)'
_diffrn_ambient_temperature 150(2)
_diffrn_measured_fraction_theta_full 0.960
_diffrn_measured_fraction_theta_max 0.949
_diffrn_measurement_device_type 'Bruker APEX-II CCD'
_diffrn_measurement_method '\f and \w scans'
_diffrn_radiation_type CuK\a
_diffrn_radiation_wavelength 1.54178
_diffrn_reflns_av_R_equivalents 0.0886
_diffrn_reflns_av_unetI/netI 0.1177
_diffrn_reflns_Laue_measured_fraction_full 0.960
_diffrn_reflns_Laue_measured_fraction_max 0.949
_diffrn_reflns_limit_h_max 11
_diffrn_reflns_limit_h_min -11
_diffrn_reflns_limit_k_max 47
_diffrn_reflns_limit_k_min -44
_diffrn_reflns_limit_l_max 11
_diffrn_reflns_limit_l_min -16
_diffrn_reflns_number 27058
_diffrn_reflns_point_group_measured_fraction_full 0.960
_diffrn_reflns_point_group_measured_fraction_max 0.949
_diffrn_reflns_theta_full 67.679
_diffrn_reflns_theta_max 70.151
_diffrn_reflns_theta_min 2.284
_exptl_absorpt_coefficient_mu 11.276
_exptl_absorpt_process_details SADABS
_exptl_crystal_colour yellow
_exptl_crystal_density_diffrn 1.649
_exptl_crystal_density_meas ?
_exptl_crystal_density_method 'not measured'
_exptl_crystal_description needle
_exptl_crystal_F_000 2448
_exptl_crystal_size_max 0.15
_exptl_crystal_size_mid 0.05
_exptl_crystal_size_min 0.05
_refine_diff_density_max 1.199
_refine_diff_density_min -1.135
_refine_diff_density_rms 0.179
_refine_ls_extinction_method none
_refine_ls_goodness_of_fit_ref 1.024
_refine_ls_hydrogen_treatment constr
_refine_ls_matrix_type full
_refine_ls_number_parameters 555
_refine_ls_number_reflns 8891
_refine_ls_number_restraints 0
_refine_ls_restrained_S_all 1.024
_refine_ls_R_factor_all 0.0662
_refine_ls_R_factor_gt 0.0511
_refine_ls_shift/su_max 0.003
_refine_ls_shift/su_mean 0.000
_refine_ls_structure_factor_coef Fsqd
_refine_ls_weighting_details 'w=1/[\s^2^(Fo^2^)] where P=(Fo^2^+2Fc^2^)/3'
_refine_ls_weighting_scheme calc
_refine_ls_wR_factor_gt 0.1242
_refine_ls_wR_factor_ref 0.1318
_reflns_Friedel_coverage 0.000
_reflns_number_gt 7229
_reflns_number_total 8891
_reflns_threshold_expression 'I > 2\s(I)'
_cod_data_source_file d0sc03736b2.cif
_cod_data_source_block 20032_0m
_cod_depositor_comments
;
The following automatic conversions were performed:

data item '_exptl_crystal_density_meas' value 'not measured' was
changed to '?' -- the value is perceived as not measured.

Automatic conversion script
Id: cif_fix_values 7556 2019-12-06 15:28:31Z antanas 
;
_cod_original_sg_symbol_H-M 'P 21/n'
_cod_database_code 1559193
_shelx_space_group_comment
;
The symmetry employed for this shelxl refinement is uniquely defined
by the following loop, which should always be used as a source of
symmetry information in preference to the above space-group names.
They are only intended as comments.
;
_shelxl_version_number 2013-4

loop_
_space_group_symop_operation_xyz
'x, y, z'
'-x+1/2, y+1/2, -z+1/2'
'-x, -y, -z'
'x-1/2, -y-1/2, z-1/2'

loop_
_atom_site_label
_atom_site_type_symbol
_atom_site_fract_x
_atom_site_fract_y
_atom_site_fract_z
_atom_site_U_iso_or_equiv
_atom_site_adp_type
_atom_site_occupancy
_atom_site_site_symmetry_order
_atom_site_calc_flag
_atom_site_refinement_flags_posn
_atom_site_refinement_flags_adp
_atom_site_refinement_flags_occupancy
_atom_site_disorder_assembly
_atom_site_disorder_group
C1 C 0.9528(9) 0.7986(2) 0.2057(7) 0.0289(17) Uani 1 1 d . . . . .
C2 C 0.9903(9) 0.7753(2) 0.1383(7) 0.0303(17) Uani 1 1 d . . . . .
C3 C 0.8915(10) 0.7672(2) 0.0467(8) 0.037(2) Uani 1 1 d . . . . .
H3 H 0.9159 0.7515 0.0001 0.044 Uiso 1 1 calc R U . . .
C4 C 0.7573(9) 0.7824(2) 0.0242(7) 0.0329(18) Uani 1 1 d . . . . .
H4 H 0.6898 0.7772 -0.0381 0.039 Uiso 1 1 calc R U . . .
C5 C 0.7214(9) 0.8055(2) 0.0933(6) 0.0276(16) Uani 1 1 d . . . . .
C6 C 0.8180(8) 0.81423(19) 0.1864(7) 0.0267(17) Uani 1 1 d . . . . .
C7 C 0.5798(8) 0.8229(2) 0.0771(7) 0.0293(17) Uani 1 1 d . . . . .
H7A H 0.5047 0.8085 0.0327 0.035 Uiso 1 1 calc R U . . .
H7B H 0.5815 0.8455 0.0436 0.035 Uiso 1 1 calc R U . . .
C8 C 1.1676(10) 0.7391(2) 0.1030(8) 0.040(2) Uani 1 1 d . . . . .
H8A H 1.0969 0.7207 0.0807 0.061 Uiso 1 1 calc R U . . .
H8B H 1.2603 0.7288 0.1360 0.061 Uiso 1 1 calc R U . . .
H8C H 1.1762 0.7526 0.0439 0.061 Uiso 1 1 calc R U . . .
C9 C 1.1207(9) 0.8636(2) 0.4115(7) 0.0330(19) Uani 1 1 d . . . . .
H9 H 1.0861 0.8820 0.4511 0.040 Uiso 1 1 calc R U . . .
C10 C 1.1475(10) 0.8805(3) 0.3180(8) 0.042(2) Uani 1 1 d . . . . .
H10A H 1.2269 0.8968 0.3384 0.063 Uiso 1 1 calc R U . . .
H10B H 1.0615 0.8928 0.2812 0.063 Uiso 1 1 calc R U . . .
H10C H 1.1715 0.8627 0.2735 0.063 Uiso 1 1 calc R U . . .
C11 C 1.2587(9) 0.8485(3) 0.4812(9) 0.045(2) Uani 1 1 d . . . . .
H11A H 1.2875 0.8280 0.4488 0.068 Uiso 1 1 calc R U . . .
H11B H 1.2415 0.8420 0.5469 0.068 Uiso 1 1 calc R U . . .
H11C H 1.3346 0.8658 0.4920 0.068 Uiso 1 1 calc R U . . .
C12 C 0.9908(9) 0.8021(2) 0.4797(7) 0.0292(17) Uani 1 1 d . . . . .
H12 H 1.0932 0.7951 0.5034 0.035 Uiso 1 1 calc R U . . .
C13 C 0.9493(9) 0.8200(3) 0.5688(7) 0.0353(19) Uani 1 1 d . . . . .
H13A H 0.8460 0.8240 0.5510 0.053 Uiso 1 1 calc R U . . .
H13B H 0.9992 0.8422 0.5828 0.053 Uiso 1 1 calc R U . . .
H13C H 0.9761 0.8053 0.6295 0.053 Uiso 1 1 calc R U . . .
C14 C 0.9038(10) 0.7700(2) 0.4446(7) 0.0334(19) Uani 1 1 d . . . . .
H14A H 0.9256 0.7526 0.4987 0.050 Uiso 1 1 calc R U . . .
H14B H 0.9273 0.7608 0.3835 0.050 Uiso 1 1 calc R U . . .
H14C H 0.8021 0.7757 0.4287 0.050 Uiso 1 1 calc R U . . .
C15 C 0.4263(8) 0.8521(2) 0.1674(7) 0.0266(16) Uani 1 1 d . . . . .
H15A H 0.4554 0.8748 0.1456 0.032 Uiso 1 1 calc R U . . .
H15B H 0.4082 0.8554 0.2354 0.032 Uiso 1 1 calc R U . . .
C16 C 0.2847(9) 0.8416(3) 0.0924(8) 0.039(2) Uani 1 1 d . . . . .
H16A H 0.2965 0.8417 0.0228 0.059 Uiso 1 1 calc R U . . .
H16B H 0.2101 0.8582 0.0973 0.059 Uiso 1 1 calc R U . . .
H16C H 0.2575 0.8184 0.1094 0.059 Uiso 1 1 calc R U . . .
C17 C 0.5095(9) 0.7930(2) 0.2114(8) 0.0344(19) Uani 1 1 d . . . . .
H17A H 0.5911 0.7771 0.2162 0.041 Uiso 1 1 calc R U . . .
H17B H 0.4286 0.7840 0.1574 0.041 Uiso 1 1 calc R U . . .
C18 C 0.4683(10) 0.7919(3) 0.3108(8) 0.041(2) Uani 1 1 d . . . . .
H18A H 0.5341 0.8063 0.3610 0.062 Uiso 1 1 calc R U . . .
H18B H 0.4732 0.7680 0.3354 0.062 Uiso 1 1 calc R U . . .
H18C H 0.3708 0.8006 0.3008 0.062 Uiso 1 1 calc R U . . .
C19 C 0.6425(8) 0.87748(19) 0.3703(6) 0.0252(16) Uani 1 1 d . . . . .
H19A H 0.6022 0.8659 0.4227 0.030 Uiso 1 1 calc R U . . .
C20 C 0.7891(8) 0.8852(2) 0.3990(6) 0.0248(15) Uani 1 1 d . . . . .
H20A H 0.8418 0.8787 0.4700 0.030 Uiso 1 1 calc R U . . .
C21 C 0.8079(8) 0.9221(2) 0.3667(7) 0.0283(17) Uani 1 1 d . . . . .
H21 H 0.9040 0.9282 0.3574 0.034 Uiso 1 1 calc R U . . .
C22 C 0.7511(9) 0.9450(2) 0.4423(7) 0.0341(18) Uani 1 1 d . . . . .
H22A H 0.7974 0.9386 0.5138 0.041 Uiso 1 1 calc R U . . .
H22B H 0.7686 0.9697 0.4321 0.041 Uiso 1 1 calc R U . . .
C23 C 0.5913(10) 0.9372(2) 0.4163(7) 0.0365(19) Uani 1 1 d . . . . .
H23A H 0.5345 0.9585 0.3964 0.044 Uiso 1 1 calc R U . . .
H23B H 0.5639 0.9264 0.4747 0.044 Uiso 1 1 calc R U . . .
C24 C 0.5703(9) 0.9115(2) 0.3244(7) 0.0303(17) Uani 1 1 d . . . . .
H24 H 0.4705 0.9092 0.2810 0.036 Uiso 1 1 calc R U . . .
C25 C 0.6795(10) 0.9260(2) 0.2711(7) 0.0345(19) Uani 1 1 d . . . . .
H25A H 0.6604 0.9503 0.2494 0.041 Uiso 1 1 calc R U . . .
H25B H 0.6894 0.9115 0.2130 0.041 Uiso 1 1 calc R U . . .
C26 C 0.7075(8) 0.6283(2) 0.2969(7) 0.0256(16) Uani 1 1 d . . . . .
C27 C 0.7633(9) 0.6613(2) 0.2923(7) 0.0311(18) Uani 1 1 d . . . . .
C28 C 0.6934(9) 0.6896(2) 0.3192(7) 0.0336(19) Uani 1 1 d . . . . .
H28 H 0.7290 0.7123 0.3153 0.040 Uiso 1 1 calc R U . . .
C29 C 0.5701(9) 0.6844(2) 0.3523(7) 0.0344(19) Uani 1 1 d . . . . .
H29 H 0.5212 0.7037 0.3703 0.041 Uiso 1 1 calc R U . . .
C30 C 0.5177(8) 0.6512(2) 0.3592(7) 0.0300(17) Uani 1 1 d . . . . .
C31 C 0.5819(8) 0.6220(2) 0.3293(7) 0.0282(17) Uani 1 1 d . . . . .
C32 C 0.3998(10) 0.6432(2) 0.4092(7) 0.037(2) Uani 1 1 d . . . . .
H32A H 0.3226 0.6605 0.3878 0.044 Uiso 1 1 calc R U . . .
H32B H 0.4368 0.6447 0.4842 0.044 Uiso 1 1 calc R U . . .
C33 C 0.9428(11) 0.6962(3) 0.2498(10) 0.050(3) Uani 1 1 d . . . . .
H33A H 0.8774 0.7084 0.1935 0.075 Uiso 1 1 calc R U . . .
H33B H 1.0367 0.6942 0.2356 0.075 Uiso 1 1 calc R U . . .
H33C H 0.9518 0.7092 0.3132 0.075 Uiso 1 1 calc R U . . .
C34 C 0.8484(9) 0.5460(2) 0.4027(7) 0.0327(18) Uani 1 1 d . . . . .
H34 H 0.9358 0.5429 0.3773 0.039 Uiso 1 1 calc R U . . .
C35 C 0.8823(10) 0.5725(3) 0.4890(8) 0.040(2) Uani 1 1 d . . . . .
H35A H 0.7945 0.5785 0.5083 0.060 Uiso 1 1 calc R U . . .
H35B H 0.9229 0.5933 0.4662 0.060 Uiso 1 1 calc R U . . .
H35C H 0.9511 0.5626 0.5480 0.060 Uiso 1 1 calc R U . . .
C36 C 0.8089(9) 0.5109(2) 0.4393(8) 0.037(2) Uani 1 1 d . . . . .
H36A H 0.8874 0.5026 0.4948 0.056 Uiso 1 1 calc R U . . .
H36B H 0.7912 0.4944 0.3827 0.056 Uiso 1 1 calc R U . . .
H36C H 0.7226 0.5133 0.4638 0.056 Uiso 1 1 calc R U . . .
C37 C 0.7185(8) 0.5394(2) 0.1828(6) 0.0257(16) Uani 1 1 d . . . . .
H37 H 0.6771 0.5159 0.1850 0.031 Uiso 1 1 calc R U . . .
C38 C 0.6288(10) 0.5584(3) 0.0893(8) 0.043(2) Uani 1 1 d . . . . .
H38A H 0.6767 0.5799 0.0791 0.064 Uiso 1 1 calc R U . . .
H38B H 0.5347 0.5637 0.0999 0.064 Uiso 1 1 calc R U . . .
H38C H 0.6173 0.5436 0.0290 0.064 Uiso 1 1 calc R U . . .
C39 C 0.8701(8) 0.5354(2) 0.1713(8) 0.035(2) Uani 1 1 d . . . . .
H39A H 0.8671 0.5259 0.1038 0.053 Uiso 1 1 calc R U . . .
H39B H 0.9235 0.5196 0.2240 0.053 Uiso 1 1 calc R U . . .
H39C H 0.9173 0.5580 0.1789 0.053 Uiso 1 1 calc R U . . .
C40 C 0.2958(10) 0.5925(2) 0.4703(8) 0.038(2) Uani 1 1 d . . . . .
H40A H 0.2314 0.6090 0.4922 0.045 Uiso 1 1 calc R U . . .
H40B H 0.2416 0.5709 0.4487 0.045 Uiso 1 1 calc R U . . .
C41 C 0.4213(11) 0.5847(3) 0.5600(8) 0.047(2) Uani 1 1 d . . . . .
H41A H 0.4664 0.5630 0.5475 0.071 Uiso 1 1 calc R U . . .
H41B H 0.3877 0.5824 0.6221 0.071 Uiso 1 1 calc R U . . .
H41C H 0.4908 0.6036 0.5686 0.071 Uiso 1 1 calc R U . . .
C42 C 0.2047(9) 0.6103(2) 0.2955(8) 0.036(2) Uani 1 1 d . . . . .
H42A H 0.1650 0.5868 0.2793 0.044 Uiso 1 1 calc R U . . .
H42B H 0.1343 0.6239 0.3210 0.044 Uiso 1 1 calc R U . . .
C43 C 0.2217(11) 0.6269(3) 0.1986(8) 0.043(2) Uani 1 1 d . . . . .
H43A H 0.2634 0.6499 0.2137 0.064 Uiso 1 1 calc R U . . .
H43B H 0.1281 0.6288 0.1498 0.064 Uiso 1 1 calc R U . . .
H43C H 0.2846 0.6126 0.1692 0.064 Uiso 1 1 calc R U . . .
C44 C 0.4746(9) 0.5194(2) 0.2911(7) 0.0288(17) Uani 1 1 d . . . . .
H44A H 0.5580 0.5041 0.3200 0.035 Uiso 1 1 calc R U . . .
C45 C 0.3876(9) 0.5283(2) 0.3571(7) 0.0323(18) Uani 1 1 d . . . . .
H45A H 0.4182 0.5184 0.4274 0.039 Uiso 1 1 calc R U . . .
C46 C 0.2360(9) 0.5195(2) 0.2981(7) 0.0321(18) Uani 1 1 d . . . . .
H46 H 0.1582 0.5302 0.3242 0.039 Uiso 1 1 calc R U . . .
C47 C 0.2327(9) 0.4791(2) 0.2891(8) 0.038(2) Uani 1 1 d . . . . .
H47A H 0.2747 0.4682 0.3560 0.046 Uiso 1 1 calc R U . . .
H47B H 0.1339 0.4706 0.2625 0.046 Uiso 1 1 calc R U . . .
C48 C 0.3217(10) 0.4719(2) 0.2150(8) 0.038(2) Uani 1 1 d . . . . .
H48A H 0.2638 0.4606 0.1527 0.045 Uiso 1 1 calc R U . . .
H48B H 0.4035 0.4567 0.2464 0.045 Uiso 1 1 calc R U . . .
C49 C 0.3746(8) 0.5082(2) 0.1897(7) 0.0266(16) Uani 1 1 d . . . . .
H49 H 0.4127 0.5098 0.1279 0.032 Uiso 1 1 calc R U . . .
C50 C 0.2394(9) 0.5299(2) 0.1886(7) 0.0352(19) Uani 1 1 d . . . . .
H50A H 0.2541 0.5550 0.1814 0.042 Uiso 1 1 calc R U . . .
H50B H 0.1541 0.5220 0.1365 0.042 Uiso 1 1 calc R U . . .
Ir1 Ir 0.75533(3) 0.84458(2) 0.28679(3) 0.02233(11) Uani 1 1 d . . . . .
Ir2 Ir 0.50174(3) 0.57445(2) 0.33059(3) 0.02399(11) Uani 1 1 d . . . . .
N1 N 0.5494(7) 0.82765(18) 0.1787(5) 0.0262(14) Uani 1 1 d . . . . .
N2 N 0.3412(7) 0.60757(18) 0.3803(6) 0.0313(15) Uani 1 1 d . . . . .
O1 O 1.0473(6) 0.80635(15) 0.2977(5) 0.0294(12) Uani 1 1 d . . . . .
O2 O 1.1239(6) 0.76072(17) 0.1726(5) 0.0365(14) Uani 1 1 d . . . . .
O3 O 0.7808(6) 0.59968(15) 0.2738(5) 0.0325(13) Uani 1 1 d . . . . .
O4 O 0.8886(6) 0.66268(15) 0.2602(5) 0.0356(14) Uani 1 1 d . . . . .
P1 P 0.9732(2) 0.83169(5) 0.37002(16) 0.0239(4) Uani 1 1 d . . . . .
P2 P 0.7052(2) 0.56301(5) 0.29664(16) 0.0242(4) Uani 1 1 d . . . . .

loop_
_atom_site_aniso_label
_atom_site_aniso_U_11
_atom_site_aniso_U_22
_atom_site_aniso_U_33
_atom_site_aniso_U_23
_atom_site_aniso_U_13
_atom_site_aniso_U_12
C1 0.033(4) 0.025(4) 0.033(5) 0.003(3) 0.016(4) 0.003(3)
C2 0.042(5) 0.024(4) 0.030(4) -0.001(3) 0.019(4) 0.001(3)
C3 0.048(5) 0.029(4) 0.040(5) -0.015(4) 0.021(4) -0.011(4)
C4 0.043(5) 0.033(5) 0.026(4) -0.008(4) 0.015(4) -0.007(4)
C5 0.036(4) 0.030(4) 0.019(4) -0.007(3) 0.011(3) -0.010(3)
C6 0.029(4) 0.018(3) 0.039(5) -0.003(3) 0.020(4) -0.004(3)
C7 0.031(4) 0.029(4) 0.029(4) -0.006(3) 0.009(3) -0.004(3)
C8 0.040(5) 0.032(5) 0.050(6) -0.004(4) 0.012(4) 0.011(4)
C9 0.033(4) 0.022(4) 0.046(5) -0.009(4) 0.014(4) 0.000(3)
C10 0.044(5) 0.039(5) 0.046(6) 0.003(5) 0.019(5) -0.008(4)
C11 0.024(4) 0.050(6) 0.060(7) -0.014(5) 0.008(4) -0.008(4)
C12 0.032(4) 0.023(4) 0.035(5) 0.005(4) 0.012(4) 0.005(3)
C13 0.037(4) 0.042(5) 0.026(4) 0.001(4) 0.006(4) 0.000(4)
C14 0.048(5) 0.015(4) 0.041(5) 0.000(3) 0.019(4) -0.002(3)
C15 0.026(4) 0.024(4) 0.029(4) -0.001(3) 0.006(3) 0.003(3)
C16 0.028(4) 0.049(6) 0.036(5) 0.001(4) 0.000(4) 0.003(4)
C17 0.034(4) 0.024(4) 0.045(5) -0.001(4) 0.009(4) -0.008(3)
C18 0.045(5) 0.037(5) 0.048(6) 0.004(4) 0.022(5) -0.002(4)
C19 0.025(4) 0.021(4) 0.030(4) -0.001(3) 0.007(3) 0.003(3)
C20 0.027(4) 0.023(4) 0.025(4) -0.004(3) 0.009(3) 0.003(3)
C21 0.027(4) 0.024(4) 0.034(5) -0.003(3) 0.009(4) -0.004(3)
C22 0.040(5) 0.025(4) 0.033(5) -0.007(4) 0.001(4) 0.003(3)
C23 0.050(5) 0.027(4) 0.035(5) -0.009(4) 0.014(4) -0.001(4)
C24 0.026(4) 0.029(4) 0.032(4) -0.002(4) 0.000(3) 0.006(3)
C25 0.041(5) 0.025(4) 0.035(5) 0.002(4) 0.006(4) -0.001(3)
C26 0.027(4) 0.019(4) 0.031(4) -0.003(3) 0.008(3) -0.002(3)
C27 0.028(4) 0.035(5) 0.029(4) 0.005(4) 0.006(4) 0.002(3)
C28 0.042(5) 0.017(4) 0.037(5) 0.001(4) 0.000(4) -0.009(3)
C29 0.032(4) 0.029(4) 0.036(5) -0.002(4) -0.003(4) 0.008(3)
C30 0.027(4) 0.026(4) 0.031(4) 0.003(3) -0.005(3) 0.001(3)
C31 0.020(4) 0.019(4) 0.042(5) 0.005(3) 0.001(3) 0.002(3)
C32 0.047(5) 0.030(5) 0.035(5) -0.011(4) 0.014(4) 0.004(4)
C33 0.053(6) 0.047(6) 0.063(7) 0.000(5) 0.037(6) -0.012(5)
C34 0.027(4) 0.029(4) 0.040(5) 0.007(4) 0.003(4) 0.003(3)
C35 0.036(5) 0.037(5) 0.046(6) -0.002(4) 0.007(4) -0.005(4)
C36 0.037(4) 0.030(4) 0.043(5) 0.016(4) 0.007(4) 0.008(4)
C37 0.021(4) 0.025(4) 0.031(4) 0.003(3) 0.008(3) 0.001(3)
C38 0.033(5) 0.056(6) 0.037(5) 0.011(5) 0.007(4) 0.011(4)
C39 0.025(4) 0.035(5) 0.048(6) -0.006(4) 0.013(4) 0.002(3)
C40 0.041(5) 0.038(5) 0.041(5) -0.007(4) 0.023(4) -0.003(4)
C41 0.052(6) 0.056(6) 0.034(5) -0.002(5) 0.010(5) -0.001(5)
C42 0.034(4) 0.030(4) 0.050(6) -0.001(4) 0.020(4) 0.004(3)
C43 0.049(5) 0.031(5) 0.044(6) 0.002(4) 0.002(5) 0.013(4)
C44 0.030(4) 0.018(4) 0.037(5) 0.000(3) 0.006(4) -0.001(3)
C45 0.045(5) 0.027(4) 0.029(4) 0.005(4) 0.018(4) 0.001(3)
C46 0.034(4) 0.034(4) 0.033(5) 0.001(4) 0.017(4) -0.003(3)
C47 0.027(4) 0.034(5) 0.047(5) 0.007(4) -0.002(4) -0.009(3)
C48 0.043(5) 0.026(4) 0.041(5) 0.003(4) 0.005(4) -0.009(4)
C49 0.027(4) 0.024(4) 0.029(4) 0.005(3) 0.008(3) -0.003(3)
C50 0.033(4) 0.027(4) 0.042(5) 0.002(4) 0.002(4) -0.002(3)
Ir1 0.02447(17) 0.01918(17) 0.02378(18) -0.00100(12) 0.00694(13) 0.00045(11)
Ir2 0.02331(17) 0.01945(17) 0.0304(2) -0.00078(13) 0.00896(14) -0.00040(11)
N1 0.028(3) 0.028(4) 0.024(3) -0.002(3) 0.010(3) -0.001(3)
N2 0.032(4) 0.029(4) 0.035(4) -0.003(3) 0.012(3) -0.001(3)
O1 0.026(3) 0.029(3) 0.033(3) -0.005(3) 0.009(2) 0.002(2)
O2 0.036(3) 0.037(3) 0.043(4) -0.011(3) 0.020(3) -0.003(3)
O3 0.027(3) 0.024(3) 0.046(4) -0.002(3) 0.009(3) -0.004(2)
O4 0.040(3) 0.024(3) 0.050(4) 0.002(3) 0.023(3) -0.005(2)
P1 0.0243(9) 0.0221(9) 0.0265(10) -0.0009(8) 0.0087(8) 0.0009(7)
P2 0.0255(9) 0.0167(8) 0.0313(11) 0.0006(8) 0.0091(8) 0.0016(7)

loop_
_atom_type_symbol
_atom_type_description
_atom_type_scat_dispersion_real
_atom_type_scat_dispersion_imag
_atom_type_scat_source
C C 0.0181 0.0091 'International Tables Vol C Tables 4.2.6.8 and 6.1.1.4'
H H 0.0000 0.0000 'International Tables Vol C Tables 4.2.6.8 and 6.1.1.4'
Ir Ir -4.7710 6.5667 'International Tables Vol C Tables 4.2.6.8 and 6.1.1.4'
N N 0.0311 0.0180 'International Tables Vol C Tables 4.2.6.8 and 6.1.1.4'
O O 0.0492 0.0322 'International Tables Vol C Tables 4.2.6.8 and 6.1.1.4'
P P 0.2955 0.4335 'International Tables Vol C Tables 4.2.6.8 and 6.1.1.4'

loop_
_geom_angle_atom_site_label_1
_geom_angle_atom_site_label_2
_geom_angle_atom_site_label_3
_geom_angle
_geom_angle_site_symmetry_1
_geom_angle_site_symmetry_3
_geom_angle_publ_flag
O1 C1 C2 120.6(7) . . ?
O1 C1 C6 116.6(8) . . ?
C2 C1 C6 122.8(9) . . ?
O2 C2 C1 115.0(8) . . ?
O2 C2 C3 125.5(8) . . ?
C1 C2 C3 119.5(8) . . ?
C4 C3 C2 119.6(8) . . ?
C4 C3 H3 120.2 . . ?
C2 C3 H3 120.2 . . ?
C3 C4 C5 120.1(8) . . ?
C3 C4 H4 120.0 . . ?
C5 C4 H4 120.0 . . ?
C4 C5 C6 122.0(8) . . ?
C4 C5 C7 124.3(8) . . ?
C6 C5 C7 113.8(7) . . ?
C1 C6 C5 116.1(8) . . ?
C1 C6 Ir1 123.6(7) . . ?
C5 C6 Ir1 120.1(6) . . ?
C5 C7 N1 108.0(7) . . ?
C5 C7 H7A 110.1 . . ?
N1 C7 H7A 110.1 . . ?
C5 C7 H7B 110.1 . . ?
N1 C7 H7B 110.1 . . ?
H7A C7 H7B 108.4 . . ?
O2 C8 H8A 109.5 . . ?
O2 C8 H8B 109.5 . . ?
H8A C8 H8B 109.5 . . ?
O2 C8 H8C 109.5 . . ?
H8A C8 H8C 109.5 . . ?
H8B C8 H8C 109.5 . . ?
C10 C9 C11 111.8(8) . . ?
C10 C9 P1 108.5(7) . . ?
C11 C9 P1 114.4(6) . . ?
C10 C9 H9 107.3 . . ?
C11 C9 H9 107.3 . . ?
P1 C9 H9 107.3 . . ?
C9 C10 H10A 109.5 . . ?
C9 C10 H10B 109.5 . . ?
H10A C10 H10B 109.5 . . ?
C9 C10 H10C 109.5 . . ?
H10A C10 H10C 109.5 . . ?
H10B C10 H10C 109.5 . . ?
C9 C11 H11A 109.5 . . ?
C9 C11 H11B 109.5 . . ?
H11A C11 H11B 109.5 . . ?
C9 C11 H11C 109.5 . . ?
H11A C11 H11C 109.5 . . ?
H11B C11 H11C 109.5 . . ?
C14 C12 C13 112.6(7) . . ?
C14 C12 P1 109.0(6) . . ?
C13 C12 P1 111.4(6) . . ?
C14 C12 H12 107.9 . . ?
C13 C12 H12 107.9 . . ?
P1 C12 H12 107.9 . . ?
C12 C13 H13A 109.5 . . ?
C12 C13 H13B 109.5 . . ?
H13A C13 H13B 109.5 . . ?
C12 C13 H13C 109.5 . . ?
H13A C13 H13C 109.5 . . ?
H13B C13 H13C 109.5 . . ?
C12 C14 H14A 109.5 . . ?
C12 C14 H14B 109.5 . . ?
H14A C14 H14B 109.5 . . ?
C12 C14 H14C 109.5 . . ?
H14A C14 H14C 109.5 . . ?
H14B C14 H14C 109.5 . . ?
N1 C15 C16 117.0(7) . . ?
N1 C15 H15A 108.0 . . ?
C16 C15 H15A 108.0 . . ?
N1 C15 H15B 108.0 . . ?
C16 C15 H15B 108.0 . . ?
H15A C15 H15B 107.3 . . ?
C15 C16 H16A 109.5 . . ?
C15 C16 H16B 109.5 . . ?
H16A C16 H16B 109.5 . . ?
C15 C16 H16C 109.5 . . ?
H16A C16 H16C 109.5 . . ?
H16B C16 H16C 109.5 . . ?
N1 C17 C18 116.1(8) . . ?
N1 C17 H17A 108.3 . . ?
C18 C17 H17A 108.3 . . ?
N1 C17 H17B 108.3 . . ?
C18 C17 H17B 108.3 . . ?
H17A C17 H17B 107.4 . . ?
C17 C18 H18A 109.5 . . ?
C17 C18 H18B 109.5 . . ?
H18A C18 H18B 109.5 . . ?
C17 C18 H18C 109.5 . . ?
H18A C18 H18C 109.5 . . ?
H18B C18 H18C 109.5 . . ?
C20 C19 C24 104.6(7) . . ?
C20 C19 Ir1 70.3(4) . . ?
C24 C19 Ir1 121.7(6) . . ?
C20 C19 H19A 116.6 . . ?
C24 C19 H19A 116.6 . . ?
Ir1 C19 H19A 116.6 . . ?
C19 C20 C21 107.9(7) . . ?
C19 C20 Ir1 71.8(5) . . ?
C21 C20 Ir1 119.3(6) . . ?
C19 C20 H20A 116.4 . . ?
C21 C20 H20A 116.4 . . ?
Ir1 C20 H20A 116.4 . . ?
C20 C21 C22 104.8(7) . . ?
C20 C21 C25 101.7(6) . . ?
C22 C21 C25 98.7(7) . . ?
C20 C21 H21 116.4 . . ?
C22 C21 H21 116.4 . . ?
C25 C21 H21 116.4 . . ?
C23 C22 C21 104.1(7) . . ?
C23 C22 H22A 110.9 . . ?
C21 C22 H22A 110.9 . . ?
C23 C22 H22B 110.9 . . ?
C21 C22 H22B 110.9 . . ?
H22A C22 H22B 109.0 . . ?
C22 C23 C24 103.1(7) . . ?
C22 C23 H23A 111.1 . . ?
C24 C23 H23A 111.1 . . ?
C22 C23 H23B 111.1 . . ?
C24 C23 H23B 111.1 . . ?
H23A C23 H23B 109.1 . . ?
C25 C24 C19 101.8(6) . . ?
C25 C24 C23 100.3(7) . . ?
C19 C24 C23 105.5(7) . . ?
C25 C24 H24 115.7 . . ?
C19 C24 H24 115.7 . . ?
C23 C24 H24 115.7 . . ?
C24 C25 C21 94.2(7) . . ?
C24 C25 H25A 112.9 . . ?
C21 C25 H25A 112.9 . . ?
C24 C25 H25B 112.9 . . ?
C21 C25 H25B 112.9 . . ?
H25A C25 H25B 110.3 . . ?
O3 C26 C27 119.5(7) . . ?
O3 C26 C31 117.5(7) . . ?
C27 C26 C31 122.9(7) . . ?
C28 C27 O4 125.3(8) . . ?
C28 C27 C26 119.4(7) . . ?
O4 C27 C26 115.3(7) . . ?
C27 C28 C29 119.2(7) . . ?
C27 C28 H28 120.4 . . ?
C29 C28 H28 120.4 . . ?
C28 C29 C30 120.8(8) . . ?
C28 C29 H29 119.6 . . ?
C30 C29 H29 119.6 . . ?
C29 C30 C31 121.9(8) . . ?
C29 C30 C32 123.5(8) . . ?
C31 C30 C32 114.3(7) . . ?
C30 C31 C26 115.7(7) . . ?
C30 C31 Ir2 122.5(6) . . ?
C26 C31 Ir2 121.8(6) . . ?
C30 C32 N2 110.5(7) . . ?
C30 C32 H32A 109.6 . . ?
N2 C32 H32A 109.6 . . ?
C30 C32 H32B 109.6 . . ?
N2 C32 H32B 109.6 . . ?
H32A C32 H32B 108.1 . . ?
O4 C33 H33A 109.5 . . ?
O4 C33 H33B 109.5 . . ?
H33A C33 H33B 109.5 . . ?
O4 C33 H33C 109.5 . . ?
H33A C33 H33C 109.5 . . ?
H33B C33 H33C 109.5 . . ?
C36 C34 C35 111.7(8) . . ?
C36 C34 P2 111.6(6) . . ?
C35 C34 P2 109.3(6) . . ?
C36 C34 H34 108.0 . . ?
C35 C34 H34 108.0 . . ?
P2 C34 H34 108.0 . . ?
C34 C35 H35A 109.5 . . ?
C34 C35 H35B 109.5 . . ?
H35A C35 H35B 109.5 . . ?
C34 C35 H35C 109.5 . . ?
H35A C35 H35C 109.5 . . ?
H35B C35 H35C 109.5 . . ?
C34 C36 H36A 109.5 . . ?
C34 C36 H36B 109.5 . . ?
H36A C36 H36B 109.5 . . ?
C34 C36 H36C 109.5 . . ?
H36A C36 H36C 109.5 . . ?
H36B C36 H36C 109.5 . . ?
C39 C37 C38 108.9(7) . . ?
C39 C37 P2 114.5(6) . . ?
C38 C37 P2 108.3(6) . . ?
C39 C37 H37 108.3 . . ?
C38 C37 H37 108.3 . . ?
P2 C37 H37 108.3 . . ?
C37 C38 H38A 109.5 . . ?
C37 C38 H38B 109.5 . . ?
H38A C38 H38B 109.5 . . ?
C37 C38 H38C 109.5 . . ?
H38A C38 H38C 109.5 . . ?
H38B C38 H38C 109.5 . . ?
C37 C39 H39A 109.5 . . ?
C37 C39 H39B 109.5 . . ?
H39A C39 H39B 109.5 . . ?
C37 C39 H39C 109.5 . . ?
H39A C39 H39C 109.5 . . ?
H39B C39 H39C 109.5 . . ?
C41 C40 N2 112.7(7) . . ?
C41 C40 H40A 109.1 . . ?
N2 C40 H40A 109.1 . . ?
C41 C40 H40B 109.1 . . ?
N2 C40 H40B 109.1 . . ?
H40A C40 H40B 107.8 . . ?
C40 C41 H41A 109.5 . . ?
C40 C41 H41B 109.5 . . ?
H41A C41 H41B 109.5 . . ?
C40 C41 H41C 109.5 . . ?
H41A C41 H41C 109.5 . . ?
H41B C41 H41C 109.5 . . ?
C43 C42 N2 115.0(7) . . ?
C43 C42 H42A 108.5 . . ?
N2 C42 H42A 108.5 . . ?
C43 C42 H42B 108.5 . . ?
N2 C42 H42B 108.5 . . ?
H42A C42 H42B 107.5 . . ?
C42 C43 H43A 109.5 . . ?
C42 C43 H43B 109.5 . . ?
H43A C43 H43B 109.5 . . ?
C42 C43 H43C 109.5 . . ?
H43A C43 H43C 109.5 . . ?
H43B C43 H43C 109.5 . . ?
C45 C44 C49 107.0(7) . . ?
C45 C44 Ir2 70.4(5) . . ?
C49 C44 Ir2 120.3(6) . . ?
C45 C44 H44A 116.6 . . ?
C49 C44 H44A 116.6 . . ?
Ir2 C44 H44A 116.6 . . ?
C44 C45 C46 105.3(8) . . ?
C44 C45 Ir2 71.7(5) . . ?
C46 C45 Ir2 124.0(6) . . ?
C44 C45 H45A 115.5 . . ?
C46 C45 H45A 115.5 . . ?
Ir2 C45 H45A 115.5 . . ?
C45 C46 C50 101.2(6) . . ?
C45 C46 C47 105.1(7) . . ?
C50 C46 C47 100.9(7) . . ?
C45 C46 H46 115.8 . . ?
C50 C46 H46 115.8 . . ?
C47 C46 H46 115.8 . . ?
C48 C47 C46 103.5(7) . . ?
C48 C47 H47A 111.1 . . ?
C46 C47 H47A 111.1 . . ?
C48 C47 H47B 111.1 . . ?
C46 C47 H47B 111.1 . . ?
H47A C47 H47B 109.0 . . ?
C47 C48 C49 104.7(7) . . ?
C47 C48 H48A 110.8 . . ?
C49 C48 H48A 110.8 . . ?
C47 C48 H48B 110.8 . . ?
C49 C48 H48B 110.8 . . ?
H48A C48 H48B 108.9 . . ?
C44 C49 C50 101.2(7) . . ?
C44 C49 C48 103.0(7) . . ?
C50 C49 C48 99.5(6) . . ?
C44 C49 H49 116.8 . . ?
C50 C49 H49 116.8 . . ?
C48 C49 H49 116.8 . . ?
C46 C50 C49 94.3(7) . . ?
C46 C50 H50A 112.9 . . ?
C49 C50 H50A 112.9 . . ?
C46 C50 H50B 112.9 . . ?
C49 C50 H50B 112.9 . . ?
H50A C50 H50B 110.3 . . ?
C6 Ir1 C20 152.8(3) . . ?
C6 Ir1 C19 167.3(3) . . ?
C20 Ir1 C19 37.9(3) . . ?
C6 Ir1 P1 78.3(3) . . ?
C20 Ir1 P1 81.3(2) . . ?
C19 Ir1 P1 114.4(2) . . ?
C6 Ir1 N1 76.1(3) . . ?
C20 Ir1 N1 128.5(3) . . ?
C19 Ir1 N1 91.7(3) . . ?
P1 Ir1 N1 148.25(18) . . ?
C31 Ir2 C45 166.1(3) . . ?
C31 Ir2 P2 79.1(2) . . ?
C45 Ir2 P2 113.1(2) . . ?
C31 Ir2 C44 156.0(3) . . ?
C45 Ir2 C44 37.9(3) . . ?
P2 Ir2 C44 79.0(2) . . ?
C31 Ir2 N2 77.2(3) . . ?
C45 Ir2 N2 89.9(3) . . ?
P2 Ir2 N2 155.66(19) . . ?
C44 Ir2 N2 125.3(3) . . ?
C17 N1 C7 106.8(6) . . ?
C17 N1 C15 109.7(6) . . ?
C7 N1 C15 108.8(6) . . ?
C17 N1 Ir1 108.8(5) . . ?
C7 N1 Ir1 106.7(5) . . ?
C15 N1 Ir1 115.7(5) . . ?
C32 N2 C40 108.1(7) . . ?
C32 N2 C42 109.3(7) . . ?
C40 N2 C42 105.2(6) . . ?
C32 N2 Ir2 110.9(5) . . ?
C40 N2 Ir2 112.8(5) . . ?
C42 N2 Ir2 110.4(5) . . ?
C1 O1 P1 111.9(5) . . ?
C2 O2 C8 115.8(7) . . ?
C26 O3 P2 111.2(5) . . ?
C27 O4 C33 116.1(7) . . ?
O1 P1 C12 98.2(3) . . ?
O1 P1 C9 98.9(3) . . ?
C12 P1 C9 105.1(4) . . ?
O1 P1 Ir1 109.5(2) . . ?
C12 P1 Ir1 115.8(3) . . ?
C9 P1 Ir1 124.8(3) . . ?
O3 P2 C37 98.0(3) . . ?
O3 P2 C34 99.7(4) . . ?
C37 P2 C34 106.3(4) . . ?
O3 P2 Ir2 109.4(2) . . ?
C37 P2 Ir2 122.8(3) . . ?
C34 P2 Ir2 116.6(3) . . ?

loop_
_geom_bond_atom_site_label_1
_geom_bond_atom_site_label_2
_geom_bond_distance
_geom_bond_site_symmetry_2
_geom_bond_publ_flag
C1 O1 1.381(11) . ?
C1 C2 1.397(12) . ?
C1 C6 1.402(11) . ?
C2 O2 1.380(11) . ?
C2 C3 1.397(13) . ?
C3 C4 1.388(13) . ?
C3 H3 0.9500 . ?
C4 C5 1.403(11) . ?
C4 H4 0.9500 . ?
C5 C6 1.407(12) . ?
C5 C7 1.492(11) . ?
C6 Ir1 2.006(8) . ?
C7 N1 1.494(11) . ?
C7 H7A 0.9900 . ?
C7 H7B 0.9900 . ?
C8 O2 1.405(11) . ?
C8 H8A 0.9800 . ?
C8 H8B 0.9800 . ?
C8 H8C 0.9800 . ?
C9 C10 1.507(13) . ?
C9 C11 1.543(14) . ?
C9 P1 1.863(9) . ?
C9 H9 1.0000 . ?
C10 H10A 0.9800 . ?
C10 H10B 0.9800 . ?
C10 H10C 0.9800 . ?
C11 H11A 0.9800 . ?
C11 H11B 0.9800 . ?
C11 H11C 0.9800 . ?
C12 C14 1.508(11) . ?
C12 C13 1.535(12) . ?
C12 P1 1.850(9) . ?
C12 H12 1.0000 . ?
C13 H13A 0.9800 . ?
C13 H13B 0.9800 . ?
C13 H13C 0.9800 . ?
C14 H14A 0.9800 . ?
C14 H14B 0.9800 . ?
C14 H14C 0.9800 . ?
C15 N1 1.499(10) . ?
C15 C16 1.539(12) . ?
C15 H15A 0.9900 . ?
C15 H15B 0.9900 . ?
C16 H16A 0.9800 . ?
C16 H16B 0.9800 . ?
C16 H16C 0.9800 . ?
C17 N1 1.494(10) . ?
C17 C18 1.501(14) . ?
C17 H17A 0.9900 . ?
C17 H17B 0.9900 . ?
C18 H18A 0.9800 . ?
C18 H18B 0.9800 . ?
C18 H18C 0.9800 . ?
C19 C20 1.406(11) . ?
C19 C24 1.545(11) . ?
C19 Ir1 2.175(7) . ?
C19 H19A 1.0000 . ?
C20 C21 1.516(11) . ?
C20 Ir1 2.155(8) . ?
C20 H20A 1.0000 . ?
C21 C22 1.558(11) . ?
C21 C25 1.559(12) . ?
C21 H21 1.0000 . ?
C22 C23 1.528(13) . ?
C22 H22A 0.9900 . ?
C22 H22B 0.9900 . ?
C23 C24 1.567(12) . ?
C23 H23A 0.9900 . ?
C23 H23B 0.9900 . ?
C24 C25 1.531(12) . ?
C24 H24 1.0000 . ?
C25 H25A 0.9900 . ?
C25 H25B 0.9900 . ?
C26 O3 1.393(9) . ?
C26 C27 1.395(11) . ?
C26 C31 1.417(10) . ?
C27 C28 1.384(12) . ?
C27 O4 1.392(9) . ?
C28 C29 1.393(13) . ?
C28 H28 0.9500 . ?
C29 C30 1.394(12) . ?
C29 H29 0.9500 . ?
C30 C31 1.397(11) . ?
C30 C32 1.502(12) . ?
C31 Ir2 1.999(8) . ?
C32 N2 1.505(11) . ?
C32 H32A 0.9900 . ?
C32 H32B 0.9900 . ?
C33 O4 1.420(11) . ?
C33 H33A 0.9800 . ?
C33 H33B 0.9800 . ?
C33 H33C 0.9800 . ?
C34 C36 1.527(11) . ?
C34 C35 1.527(13) . ?
C34 P2 1.847(9) . ?
C34 H34 1.0000 . ?
C35 H35A 0.9800 . ?
C35 H35B 0.9800 . ?
C35 H35C 0.9800 . ?
C36 H36A 0.9800 . ?
C36 H36B 0.9800 . ?
C36 H36C 0.9800 . ?
C37 C39 1.525(9) . ?
C37 C38 1.530(12) . ?
C37 P2 1.826(8) . ?
C37 H37 1.0000 . ?
C38 H38A 0.9800 . ?
C38 H38B 0.9800 . ?
C38 H38C 0.9800 . ?
C39 H39A 0.9800 . ?
C39 H39B 0.9800 . ?
C39 H39C 0.9800 . ?
C40 C41 1.516(14) . ?
C40 N2 1.517(12) . ?
C40 H40A 0.9900 . ?
C40 H40B 0.9900 . ?
C41 H41A 0.9800 . ?
C41 H41B 0.9800 . ?
C41 H41C 0.9800 . ?
C42 C43 1.509(14) . ?
C42 N2 1.519(12) . ?
C42 H42A 0.9900 . ?
C42 H42B 0.9900 . ?
C43 H43A 0.9800 . ?
C43 H43B 0.9800 . ?
C43 H43C 0.9800 . ?
C44 C45 1.419(12) . ?
C44 C49 1.531(12) . ?
C44 Ir2 2.194(8) . ?
C44 H44A 1.0000 . ?
C45 C46 1.522(13) . ?
C45 Ir2 2.178(8) . ?
C45 H45A 1.0000 . ?
C46 C50 1.546(13) . ?
C46 C47 1.568(13) . ?
C46 H46 1.0000 . ?
C47 C48 1.508(14) . ?
C47 H47A 0.9900 . ?
C47 H47B 0.9900 . ?
C48 C49 1.564(11) . ?
C48 H48A 0.9900 . ?
C48 H48B 0.9900 . ?
C49 C50 1.553(11) . ?
C49 H49 1.0000 . ?
C50 H50A 0.9900 . ?
C50 H50B 0.9900 . ?
Ir1 P1 2.184(2) . ?
Ir1 N1 2.252(7) . ?
Ir2 P2 2.1814(18) . ?
Ir2 N2 2.248(7) . ?
O1 P1 1.672(6) . ?
O3 P2 1.662(6) . ?
